data_4335540
loop_
_publ_author_name
'Antti Riisi\"o'
'Ari V\"ais\"anen'
'Reijo Sillanp\"a\"a'

_publ_section_title
;
 Uranyl Complexes of Alkyl-Bridged Ditopic Diaminotetraphenol Ligands and
 Their Use as Uranyl Ion Extractors
;
_journal_name_full 'Inorganic Chemistry'
_journal_page_first 8591
_journal_page_last 8600
_journal_paper_doi 10.1021/ic400663y
_journal_volume 52
_journal_year 2013
_chemical_formula_moiety
;
 C58 H82 N6 O14 S2 U2, 2(C6 H16 N),(C2 H3 N)
;
_chemical_formula_sum 'C72 H117 N9 O14 S2 U2'
_chemical_formula_weight 1872.93
_chemical_name_systematic
;
 ?
;
_space_group_IT_number 2
_symmetry_cell_setting triclinic
_symmetry_Int_Tables_number 2
_symmetry_space_group_name_Hall '-P 1'
_symmetry_space_group_name_H-M 'P -1'
_atom_sites_solution_hydrogens geom
_atom_sites_solution_primary direct
_atom_sites_solution_secondary difmap
_audit_conform_dict_location ftp://ftp.iucr.org/pub/cif_core.dic
_audit_conform_dict_name cif_core.dic
_audit_conform_dict_version 2.3
_audit_creation_date 2013-05-30T13:09:27-00:00
_audit_creation_method 'WinGX routine CIF_UPDATE'
_cell_angle_alpha 79.6890(10)
_cell_angle_beta 82.3500(10)
_cell_angle_gamma 64.4300(10)
_cell_formula_units_Z 2
_cell_length_a 14.7010(3)
_cell_length_b 16.8936(3)
_cell_length_c 19.0443(4)
_cell_measurement_temperature 123(2)
_cell_measurement_theta_max 28.283
_cell_measurement_theta_min 0.407
_cell_measurement_wavelength 0.71073
_cell_volume 4189.25(15)
_computing_structure_refinement 'SHELXL-97 (Sheldrick, 2008)'
_diffrn_ambient_temperature 123(2)
_diffrn_detector 'CCD plate'
_diffrn_detector_area_resol_mean 9
_diffrn_measured_fraction_theta_full 0.994
_diffrn_measured_fraction_theta_max 0.994
_diffrn_measurement_device '95mm CCD camera on \k-goniostat'
_diffrn_measurement_device_type KappaCCD
_diffrn_measurement_method 'CCD rotation images, thick slices'
_diffrn_radiation_monochromator graphite
_diffrn_radiation_probe x-ray
_diffrn_radiation_type MoK\a
_diffrn_radiation_wavelength 0.71073
_diffrn_reflns_av_R_equivalents 0.0379
_diffrn_reflns_av_unetI/netI 0.0587
_diffrn_reflns_limit_h_max 13
_diffrn_reflns_limit_h_min -18
_diffrn_reflns_limit_k_max 20
_diffrn_reflns_limit_k_min -20
_diffrn_reflns_limit_l_max 23
_diffrn_reflns_limit_l_min -23
_diffrn_reflns_number 34988
_diffrn_reflns_theta_full 26
_diffrn_reflns_theta_max 26
_diffrn_reflns_theta_min 2.43
_diffrn_source 'Enraf Nonius FR590'
_exptl_absorpt_coefficient_mu 3.972
_exptl_absorpt_correction_T_max 0.746
_exptl_absorpt_correction_T_min 0.489
_exptl_absorpt_correction_type multi-scan
_exptl_absorpt_process_details '(SADABS; Sheldrick, 2008)'
_exptl_crystal_colour red
_exptl_crystal_density_diffrn 1.485
_exptl_crystal_description plate
_exptl_crystal_F_000 1880
_exptl_crystal_size_max 0.26
_exptl_crystal_size_mid 0.2
_exptl_crystal_size_min 0.14
_refine_diff_density_max 1.753
_refine_diff_density_min -0.853
_refine_diff_density_rms 0.125
_refine_ls_extinction_method none
_refine_ls_goodness_of_fit_ref 1.014
_refine_ls_hydrogen_treatment mixed
_refine_ls_matrix_type full
_refine_ls_number_parameters 974
_refine_ls_number_reflns 16373
_refine_ls_number_restraints 43
_refine_ls_restrained_S_all 1.017
_refine_ls_R_factor_all 0.0564
_refine_ls_R_factor_gt 0.0366
_refine_ls_shift/su_max 0.001
_refine_ls_shift/su_mean 0
_refine_ls_structure_factor_coef Fsqd
_refine_ls_weighting_details 'calc w=1/[\s^2^(Fo^2^)+(0.0001P)^2^+16.6264P] where P=(Fo^2^+2Fc^2^)/3'
_refine_ls_weighting_scheme calc
_refine_ls_wR_factor_gt 0.0751
_refine_ls_wR_factor_ref 0.0829
_reflns_number_gt 12864
_reflns_number_total 16373
_reflns_threshold_expression >2\s(I)
_cod_data_source_file ic400663y_si_002_4.cif
_cod_data_source_block ut8a-a4
_cod_original_cell_volume 4189.25(14)
_cod_database_code 4335540

loop_
_symmetry_equiv_pos_as_xyz
'x, y, z'
'-x, -y, -z'

loop_
_atom_site_label
_atom_site_type_symbol
_atom_site_fract_x
_atom_site_fract_y
_atom_site_fract_z
_atom_site_U_iso_or_equiv
_atom_site_adp_type
_atom_site_occupancy
_atom_site_symmetry_multiplicity
_atom_site_calc_flag
_atom_site_refinement_flags
_atom_site_disorder_assembly
_atom_site_disorder_group
U1 U 0.039671(13) 0.032603(11) 0.258536(10) 0.01835(5) Uani 1 1 d . . .
U2 U 0.147061(14) 0.419124(11) -0.295147(10) 0.02100(6) Uani 1 1 d . . .
S1 S -0.27495(12) 0.03762(11) 0.42338(9) 0.0428(4) Uani 1 1 d . . .
S11 S -0.22014(15) 0.64909(14) -0.33242(15) 0.0804(8) Uani 1 1 d . . .
O1 O 0.0245(3) -0.0193(2) 0.19033(19) 0.0239(8) Uani 1 1 d . . .
O2 O 0.0566(3) 0.0758(2) 0.33271(19) 0.0281(8) Uani 1 1 d . . .
O3 O -0.0854(2) 0.1589(2) 0.22312(19) 0.0237(8) Uani 1 1 d . . .
O4 O 0.1325(3) 0.0923(2) 0.18808(19) 0.0248(8) Uani 1 1 d . . .
O5 O 0.2168(3) -0.0905(2) 0.2691(2) 0.0400(10) Uani 1 1 d . . .
O6 O 0.0999(3) -0.1201(2) 0.3332(2) 0.0414(11) Uani 1 1 d . . .
O7 O 0.2559(4) -0.2187(3) 0.3351(3) 0.085(2) Uani 1 1 d . . .
O11 O 0.1572(3) 0.4600(2) -0.21794(19) 0.0256(8) Uani 1 1 d . . .
O12 O 0.1398(3) 0.3874(2) -0.3777(2) 0.0336(9) Uani 1 1 d . . .
O13 O 0.0426(3) 0.3639(2) -0.2386(2) 0.0281(8) Uani 1 1 d . . .
O14 O 0.2657(2) 0.2845(2) -0.26357(18) 0.0231(8) Uani 1 1 d . . .
O15 O 0.3101(3) 0.4322(2) -0.3500(2) 0.0413(11) Uani 1 1 d . . .
O16 O 0.1736(3) 0.5515(2) -0.3678(2) 0.0349(10) Uani 1 1 d . . .
O17 O 0.3183(4) 0.5499(3) -0.4142(3) 0.0700(17) Uani 1 1 d . . .
N1 N 0.1934(4) -0.1458(3) 0.3136(3) 0.0489(15) Uani 1 1 d . . .
N2 N -0.1043(3) 0.0122(3) 0.3300(2) 0.0299(10) Uani 1 1 d . . .
N3 N 0.4853(6) 0.3036(4) 0.4884(3) 0.069(2) Uani 1 1 d D . .
H3N H 0.440(5) 0.354(3) 0.464(4) 0.082 Uiso 1 1 d D . .
N5 N 0.3487(6) 0.4735(5) 0.4122(4) 0.082(2) Uani 1 1 d . . .
N8 N 0.0075(3) 0.2815(2) 0.1898(2) 0.0180(9) Uani 1 1 d . . .
H8 H 0.0082 0.2314 0.1756 0.022 Uiso 1 1 calc R . .
N11 N 0.2699(4) 0.5127(3) -0.3789(3) 0.0405(13) Uani 1 1 d . . .
N12 N -0.0149(4) 0.5486(3) -0.3190(3) 0.0348(12) Uani 1 1 d . . .
N38 N 0.1479(3) 0.1790(2) -0.2534(2) 0.0184(9) Uani 1 1 d . . .
H38 H 0.154 0.2217 -0.232 0.022 Uiso 1 1 calc R . .
C1 C -0.1710(4) 0.2320(3) 0.2149(3) 0.0190(10) Uani 1 1 d . . .
C2 C -0.2572(4) 0.2305(3) 0.1932(3) 0.0229(11) Uani 1 1 d . . .
C3 C -0.3430(4) 0.3100(3) 0.1820(3) 0.0247(11) Uani 1 1 d . . .
H3 H -0.4011 0.3093 0.166 0.03 Uiso 1 1 calc R . .
C4 C -0.3464(4) 0.3916(3) 0.1937(3) 0.0253(12) Uani 1 1 d . . .
C5 C -0.2602(4) 0.3912(3) 0.2155(3) 0.0232(11) Uani 1 1 d . . .
H5 H -0.2607 0.4454 0.2233 0.028 Uiso 1 1 calc R . .
C6 C -0.1720(4) 0.3129(3) 0.2263(3) 0.0197(10) Uani 1 1 d . . .
C7 C -0.0772(4) 0.3106(3) 0.2477(3) 0.0211(11) Uani 1 1 d . . .
H7A H -0.0566 0.2691 0.2924 0.025 Uiso 1 1 calc R . .
H7B H -0.0896 0.3702 0.2572 0.025 Uiso 1 1 calc R . .
C9 C 0.1093(3) 0.2545(3) 0.2191(3) 0.0212(11) Uani 1 1 d . . .
H9A H 0.1167 0.3081 0.2262 0.025 Uiso 1 1 calc R . .
H9B H 0.1133 0.2173 0.2661 0.025 Uiso 1 1 calc R . .
C10 C 0.1936(4) 0.2038(3) 0.1686(3) 0.0197(10) Uani 1 1 d . . .
C11 C 0.2634(4) 0.2359(3) 0.1354(3) 0.0218(11) Uani 1 1 d . . .
H11 H 0.2566 0.292 0.1439 0.026 Uiso 1 1 calc R . .
C12 C 0.3427(4) 0.1882(3) 0.0902(3) 0.0240(11) Uani 1 1 d . . .
C13 C 0.3497(4) 0.1051(3) 0.0802(3) 0.0247(11) Uani 1 1 d . . .
H13 H 0.4037 0.071 0.0497 0.03 Uiso 1 1 calc R . .
C14 C 0.2824(4) 0.0706(3) 0.1124(3) 0.0230(11) Uani 1 1 d . . .
C15 C 0.2014(4) 0.1214(3) 0.1571(3) 0.0214(11) Uani 1 1 d . . .
C16 C -0.0101(4) 0.3505(3) 0.1243(3) 0.0244(11) Uani 1 1 d . . .
H16A H 0.0559 0.3479 0.1024 0.029 Uiso 1 1 calc R . .
H16B H -0.0495 0.41 0.139 0.029 Uiso 1 1 calc R . .
C17 C -0.0663(4) 0.3379(3) 0.0684(3) 0.0271(12) Uani 1 1 d . . .
H17A H -0.1323 0.3404 0.0905 0.033 Uiso 1 1 calc R . .
H17B H -0.0801 0.3878 0.029 0.033 Uiso 1 1 calc R . .
C18 C -0.0105(4) 0.2519(3) 0.0371(3) 0.0284(12) Uani 1 1 d . . .
H18A H -0.0569 0.2449 0.008 0.034 Uiso 1 1 calc R . .
H18B H 0.0082 0.2023 0.0768 0.034 Uiso 1 1 calc R . .
C19 C 0.0856(4) 0.2447(3) -0.0097(3) 0.0287(12) Uani 1 1 d . . .
H19A H 0.0707 0.2998 -0.0437 0.034 Uiso 1 1 calc R . .
H19B H 0.1384 0.2383 0.021 0.034 Uiso 1 1 calc R . .
C20 C 0.1254(4) 0.1654(3) -0.0514(3) 0.0302(12) Uani 1 1 d . . .
H20A H 0.1433 0.1103 -0.0171 0.036 Uiso 1 1 calc R . .
H20B H 0.0709 0.1703 -0.0798 0.036 Uiso 1 1 calc R . .
C21 C 0.2172(4) 0.1589(3) -0.1013(3) 0.0288(12) Uani 1 1 d . . .
H21A H 0.2732 0.1493 -0.0724 0.035 Uiso 1 1 calc R . .
H21B H 0.2008 0.216 -0.1329 0.035 Uiso 1 1 calc R . .
C22 C 0.2527(4) 0.0846(3) -0.1475(3) 0.0280(12) Uani 1 1 d . . .
H22A H 0.3161 0.0813 -0.175 0.034 Uiso 1 1 calc R . .
H22B H 0.2686 0.0278 -0.1158 0.034 Uiso 1 1 calc R . .
C23 C 0.1772(4) 0.0951(3) -0.1995(3) 0.0241(11) Uani 1 1 d . . .
H23A H 0.1153 0.0948 -0.1719 0.029 Uiso 1 1 calc R . .
H23B H 0.2061 0.0432 -0.2259 0.029 Uiso 1 1 calc R . .
C24 C -0.1753(4) 0.0244(3) 0.3684(3) 0.0287(12) Uani 1 1 d . . .
C25 C -0.1000(5) 0.5893(4) -0.3260(3) 0.0375(14) Uani 1 1 d . . .
C31 C -0.0267(4) 0.3402(3) -0.2004(3) 0.0213(11) Uani 1 1 d . . .
C32 C -0.0943(4) 0.3907(3) -0.1492(3) 0.0226(11) Uani 1 1 d . . .
C33 C -0.1632(4) 0.3594(3) -0.1100(3) 0.0202(10) Uani 1 1 d . . .
H33 H -0.2091 0.3934 -0.0754 0.024 Uiso 1 1 calc R . .
C34 C -0.1674(4) 0.2819(3) -0.1193(3) 0.0204(10) Uani 1 1 d . . .
C35 C -0.1009(4) 0.2338(3) -0.1715(3) 0.0203(10) Uani 1 1 d . . .
H35 H -0.1028 0.1807 -0.1796 0.024 Uiso 1 1 calc R . .
C36 C -0.0319(4) 0.2623(3) -0.2119(3) 0.0216(11) Uani 1 1 d . . .
C37 C 0.0381(3) 0.2140(3) -0.2702(3) 0.0190(10) Uani 1 1 d . . .
H37A H 0.0266 0.2546 -0.3159 0.023 Uiso 1 1 calc R . .
H37B H 0.023 0.1639 -0.2762 0.023 Uiso 1 1 calc R . .
C39 C 0.2158(3) 0.1673(3) -0.3211(3) 0.0194(10) Uani 1 1 d . . .
H39A H 0.2155 0.1184 -0.3427 0.023 Uiso 1 1 calc R . .
H39B H 0.1883 0.2221 -0.3556 0.023 Uiso 1 1 calc R . .
C40 C 0.3219(4) 0.1477(3) -0.3093(3) 0.0193(10) Uani 1 1 d . . .
C41 C 0.4013(4) 0.0696(3) -0.3272(3) 0.0212(11) Uani 1 1 d . . .
H41 H 0.3864 0.0283 -0.3459 0.025 Uiso 1 1 calc R . .
C42 C 0.5016(4) 0.0503(3) -0.3185(3) 0.0223(11) Uani 1 1 d . . .
C43 C 0.5195(4) 0.1116(3) -0.2897(3) 0.0247(11) Uani 1 1 d . . .
H43 H 0.5873 0.0994 -0.2826 0.03 Uiso 1 1 calc R . .
C44 C 0.4425(4) 0.1904(3) -0.2706(3) 0.0244(11) Uani 1 1 d . . .
C45 C 0.3427(4) 0.2094(3) -0.2817(3) 0.0203(10) Uani 1 1 d . . .
C46 C -0.2569(4) 0.1448(3) 0.1805(3) 0.0338(14) Uani 1 1 d . . .
H46A H -0.2574 0.108 0.2265 0.051 Uiso 1 1 calc R . .
H46B H -0.1961 0.1132 0.1511 0.051 Uiso 1 1 calc R . .
H46C H -0.317 0.1575 0.1557 0.051 Uiso 1 1 calc R . .
C47 C -0.4399(4) 0.4794(3) 0.1801(3) 0.0326(13) Uani 1 1 d . . .
C48 C -0.4735(5) 0.5236(4) 0.2486(4) 0.0463(17) Uani 1 1 d . . .
H48A H -0.4932 0.4856 0.2866 0.069 Uiso 1 1 calc R . .
H48B H -0.5312 0.5811 0.2393 0.069 Uiso 1 1 calc R . .
H48C H -0.4175 0.5324 0.2634 0.069 Uiso 1 1 calc R . .
C49 C -0.5300(4) 0.4662(4) 0.1587(4) 0.0428(16) Uani 1 1 d . . .
H49A H -0.5122 0.4424 0.1131 0.064 Uiso 1 1 calc R . .
H49B H -0.5892 0.5233 0.1538 0.064 Uiso 1 1 calc R . .
H49C H -0.5456 0.4247 0.1958 0.064 Uiso 1 1 calc R . .
C50 C -0.4124(5) 0.5404(4) 0.1191(4) 0.053(2) Uani 1 1 d . . .
H50A H -0.3587 0.5528 0.1334 0.08 Uiso 1 1 calc R . .
H50B H -0.4721 0.5961 0.1091 0.08 Uiso 1 1 calc R . .
H50C H -0.3888 0.511 0.076 0.08 Uiso 1 1 calc R . .
C51 C 0.4212(4) 0.2204(4) 0.0521(3) 0.0323(13) Uani 1 1 d . . .
C52 C 0.4043(6) 0.3095(4) 0.0725(4) 0.056(2) Uani 1 1 d . . .
H52A H 0.3384 0.3546 0.0574 0.083 Uiso 1 1 calc R . .
H52B H 0.4577 0.3267 0.0487 0.083 Uiso 1 1 calc R . .
H52C H 0.406 0.3042 0.1244 0.083 Uiso 1 1 calc R . .
C53 C 0.4161(4) 0.2306(4) -0.0289(3) 0.0391(15) Uani 1 1 d . . .
H53A H 0.4303 0.1732 -0.043 0.059 Uiso 1 1 calc R . .
H53B H 0.4662 0.2517 -0.0531 0.059 Uiso 1 1 calc R . .
H53C H 0.3484 0.2734 -0.0425 0.059 Uiso 1 1 calc R . .
C54 C 0.5279(4) 0.1512(4) 0.0728(4) 0.0458(17) Uani 1 1 d . . .
H54A H 0.5315 0.143 0.1247 0.069 Uiso 1 1 calc R . .
H54B H 0.5786 0.172 0.0493 0.069 Uiso 1 1 calc R . .
H54C H 0.5412 0.0946 0.0574 0.069 Uiso 1 1 calc R . .
C55 C 0.2932(4) -0.0193(3) 0.1016(3) 0.0359(14) Uani 1 1 d . . .
H55A H 0.3444 -0.041 0.0627 0.054 Uiso 1 1 calc R . .
H55B H 0.2283 -0.0147 0.0893 0.054 Uiso 1 1 calc R . .
H55C H 0.314 -0.0605 0.1457 0.054 Uiso 1 1 calc R . .
C56 C -0.0909(4) 0.4746(3) -0.1369(3) 0.0348(14) Uani 1 1 d . . .
H56A H -0.0223 0.4622 -0.1262 0.052 Uiso 1 1 calc R . .
H56B H -0.1381 0.4982 -0.0966 0.052 Uiso 1 1 calc R . .
H56C H -0.1102 0.5182 -0.18 0.052 Uiso 1 1 calc R . .
C57 C -0.2400(4) 0.2463(3) -0.0747(3) 0.0236(11) Uani 1 1 d . . .
C58 C -0.3117(4) 0.2426(3) -0.1253(3) 0.0276(12) Uani 1 1 d . . .
H58A H -0.3488 0.302 -0.1507 0.041 Uiso 1 1 calc R . .
H58B H -0.3597 0.2214 -0.0974 0.041 Uiso 1 1 calc R . .
H58C H -0.2721 0.2021 -0.1601 0.041 Uiso 1 1 calc R . .
C59 C -0.1801(4) 0.1523(3) -0.0369(3) 0.0296(12) Uani 1 1 d . . .
H59A H -0.1414 0.1132 -0.0728 0.044 Uiso 1 1 calc R . .
H59B H -0.2271 0.1299 -0.0087 0.044 Uiso 1 1 calc R . .
H59C H -0.1337 0.1538 -0.0053 0.044 Uiso 1 1 calc R . .
C60 C -0.3038(4) 0.3053(4) -0.0182(3) 0.0348(14) Uani 1 1 d . . .
H60A H -0.2592 0.3083 0.0142 0.052 Uiso 1 1 calc R . .
H60B H -0.349 0.2804 0.0091 0.052 Uiso 1 1 calc R . .
H60C H -0.3439 0.3649 -0.0418 0.052 Uiso 1 1 calc R . .
C61 C 0.5853(4) -0.0378(3) -0.3381(3) 0.0304(13) Uani 1 1 d . . .
C62 C 0.5760(4) -0.0477(4) -0.4149(3) 0.0450(17) Uani 1 1 d . . .
H62A H 0.6299 -0.1035 -0.4275 0.067 Uiso 1 1 calc R . .
H62B H 0.5818 0.0019 -0.4478 0.067 Uiso 1 1 calc R . .
H62C H 0.5102 -0.0477 -0.4187 0.067 Uiso 1 1 calc R . .
C63 C 0.6903(4) -0.0428(4) -0.3333(4) 0.0460(17) Uani 1 1 d . . .
H63A H 0.7414 -0.1 -0.3458 0.069 Uiso 1 1 calc R . .
H63B H 0.6982 -0.0371 -0.2845 0.069 Uiso 1 1 calc R . .
H63C H 0.6988 0.0052 -0.3666 0.069 Uiso 1 1 calc R . .
C64 C 0.5735(5) -0.1135(4) -0.2863(4) 0.0507(18) Uani 1 1 d . . .
H64A H 0.5076 -0.1129 -0.291 0.076 Uiso 1 1 calc R . .
H64B H 0.578 -0.106 -0.2372 0.076 Uiso 1 1 calc R . .
H64C H 0.6272 -0.1701 -0.2976 0.076 Uiso 1 1 calc R . .
C65 C 0.4653(4) 0.2540(3) -0.2374(3) 0.0325(13) Uani 1 1 d . . .
H65A H 0.5384 0.231 -0.2336 0.049 Uiso 1 1 calc R . .
H65B H 0.4311 0.2605 -0.1896 0.049 Uiso 1 1 calc R . .
H65C H 0.4413 0.3118 -0.2673 0.049 Uiso 1 1 calc R . .
C66 C 0.4456(11) 0.2359(9) 0.4973(9) 0.146(5) Uani 1 1 d U A 1
H66A H 0.482 0.1877 0.5349 0.175 Uiso 1 1 calc R A 1
H66B H 0.4601 0.2103 0.4521 0.175 Uiso 1 1 calc R A 1
C67 C 0.3348(8) 0.2693(6) 0.5168(5) 0.097(3) Uani 1 1 d U A 1
H67A H 0.3206 0.2878 0.5645 0.146 Uiso 1 1 calc R A 1
H67B H 0.313 0.222 0.5169 0.146 Uiso 1 1 calc R A 1
H67C H 0.2981 0.3199 0.4818 0.146 Uiso 1 1 calc R A 1
C68 C 0.5793(11) 0.2772(8) 0.4367(6) 0.146(6) Uani 1 1 d U A 1
H68A H 0.6135 0.316 0.4385 0.175 Uiso 1 1 calc R A 1
H68B H 0.6266 0.2157 0.4531 0.175 Uiso 1 1 calc R A 1
C69 C 0.5586(9) 0.2830(7) 0.3620(5) 0.108(4) Uani 1 1 d U A 1
H69A H 0.5312 0.2404 0.3587 0.162 Uiso 1 1 calc R A 1
H69B H 0.6215 0.2695 0.3317 0.162 Uiso 1 1 calc R A 1
H69C H 0.5095 0.343 0.3457 0.162 Uiso 1 1 calc R A 1
C70 C 0.5251(7) 0.3026(6) 0.5599(4) 0.078(3) Uani 1 1 d D A .
H70A H 0.4733 0.3028 0.5989 0.094 Uiso 1 1 calc R . .
H70B H 0.5863 0.2469 0.5694 0.094 Uiso 1 1 calc R . .
C71 C 0.5494(7) 0.3769(6) 0.5611(5) 0.085(3) Uani 1 1 d . . .
H71A H 0.6112 0.3695 0.5308 0.128 Uiso 1 1 calc R A .
H71B H 0.5599 0.3793 0.6102 0.128 Uiso 1 1 calc R . .
H71C H 0.4936 0.432 0.5429 0.128 Uiso 1 1 calc R . .
N4A N -0.0377(8) 0.1586(6) 0.4619(6) 0.050(3) Uani 0.5 1 d PD B 1
H4A H -0.0097 0.1363 0.4191 0.06 Uiso 0.5 1 calc PR B 1
C72A C -0.1306(15) 0.2432(12) 0.4431(10) 0.101(9) Uani 0.5 1 d PDU B 1
H72C H -0.1855 0.2295 0.4316 0.121 Uiso 0.5 1 calc PR B 1
H72D H -0.1147 0.2803 0.4014 0.121 Uiso 0.5 1 calc PR B 1
C73A C -0.1620(17) 0.2908(14) 0.5090(11) 0.121 Uiso 0.5 1 d PD B 1
H73D H -0.2153 0.2774 0.5376 0.182 Uiso 0.5 1 calc PR B 1
H73E H -0.1872 0.3549 0.494 0.182 Uiso 0.5 1 calc PR B 1
H73F H -0.1035 0.2709 0.5377 0.182 Uiso 0.5 1 calc PR B 1
C74A C -0.0781(15) 0.0958(11) 0.5042(9) 0.076(5) Uani 0.5 1 d P B 1
H74C H -0.1419 0.1053 0.4849 0.091 Uiso 0.5 1 calc PR B 1
H74D H -0.0927 0.1068 0.5547 0.091 Uiso 0.5 1 calc PR B 1
C75A C 0 0 0.5 0.070(3) Uani 1 2 d S B 1
H75D H 0.0161 -0.0099 0.4498 0.105 Uiso 0.5 1 calc PR B 1
H75E H -0.0279 -0.041 0.5258 0.105 Uiso 0.5 1 calc PR B 1
H75F H 0.0616 -0.0101 0.5217 0.105 Uiso 0.5 1 calc PR B 1
C76A C 0.0471(15) 0.1609(13) 0.4964(10) 0.069(5) Uani 0.5 1 d P B 1
H76C H 0.022 0.183 0.5432 0.083 Uiso 0.5 1 calc PR B 1
H76D H 0.1012 0.1003 0.505 0.083 Uiso 0.5 1 calc PR B 1
C77A C 0.088(2) 0.2190(19) 0.4501(18) 0.111(11) Uani 0.5 1 d P B 1
H77D H 0.1015 0.2038 0.4014 0.166 Uiso 0.5 1 calc PR B 1
H77E H 0.1511 0.2111 0.4684 0.166 Uiso 0.5 1 calc PR B 1
H77F H 0.039 0.2809 0.4498 0.166 Uiso 0.5 1 calc PR B 1
N4B N 0.0801(8) 0.7066(6) -0.4719(6) 0.044(3) Uani 0.5 1 d PD C 2
H4B H 0.1077 0.6627 -0.4339 0.052 Uiso 0.5 1 calc PR C 2
C72B C 0.1424(10) 0.7614(8) -0.4825(8) 0.038(3) Uani 0.5 1 d PD C 2
H72A H 0.1031 0.8195 -0.51 0.045 Uiso 0.5 1 calc PR C 2
H72B H 0.2047 0.731 -0.5121 0.045 Uiso 0.5 1 calc PR C 2
C73B C 0.1737(15) 0.7784(11) -0.4138(8) 0.067(6) Uani 0.5 1 d P C 2
H73A H 0.1131 0.8072 -0.3831 0.101 Uiso 0.5 1 calc PR C 2
H73B H 0.2093 0.8168 -0.427 0.101 Uiso 0.5 1 calc PR C 2
H73C H 0.2182 0.7218 -0.388 0.101 Uiso 0.5 1 calc PR C 2
C74B C 0.0941(12) 0.6563(10) -0.5350(7) 0.065(4) Uani 0.5 1 d PDU C 2
H74A H 0.1675 0.6228 -0.5454 0.078 Uiso 0.5 1 calc PR C 2
H74B H 0.0677 0.7005 -0.5775 0.078 Uiso 0.5 1 calc PR C 2
C75B C 0.0437(12) 0.5906(11) -0.5265(9) 0.071(5) Uani 0.5 1 d P C 2
H75A H 0.083 0.5366 -0.4953 0.106 Uiso 0.5 1 calc PR C 2
H75B H 0.0418 0.5756 -0.5735 0.106 Uiso 0.5 1 calc PR C 2
H75C H -0.0253 0.6182 -0.5052 0.106 Uiso 0.5 1 calc PR C 2
C76B C -0.0270(14) 0.7583(12) -0.4465(11) 0.055(5) Uani 0.5 1 d P C 2
H76A H -0.0277 0.7953 -0.4115 0.067 Uiso 0.5 1 calc PR C 2
H76B H -0.0549 0.7162 -0.4213 0.067 Uiso 0.5 1 calc PR C 2
C77B C -0.0969(16) 0.8187(12) -0.5061(10) 0.071(6) Uani 0.5 1 d P C 2
H77A H -0.0666 0.8566 -0.5347 0.107 Uiso 0.5 1 calc PR C 2
H77B H -0.1628 0.8558 -0.4847 0.107 Uiso 0.5 1 calc PR C 2
H77C H -0.1058 0.7822 -0.5369 0.107 Uiso 0.5 1 calc PR C 2
C78 C 0.2993(7) 0.5175(6) 0.3660(5) 0.072(2) Uani 1 1 d . D 2
C79 C 0.2388(7) 0.5744(6) 0.3062(5) 0.092(3) Uani 1 1 d . D 2
H79A H 0.1982 0.6339 0.3191 0.138 Uiso 1 1 calc R D 2
H79B H 0.1939 0.5494 0.2954 0.138 Uiso 1 1 calc R D 2
H79C H 0.2837 0.5777 0.2639 0.138 Uiso 1 1 calc R D 2

loop_
_atom_site_aniso_label
_atom_site_aniso_U_11
_atom_site_aniso_U_22
_atom_site_aniso_U_33
_atom_site_aniso_U_23
_atom_site_aniso_U_13
_atom_site_aniso_U_12
U1 0.02017(10) 0.01516(9) 0.02060(11) -0.00069(7) -0.00209(8) -0.00865(7)
U2 0.02304(11) 0.01489(9) 0.02372(11) -0.00256(7) 0.00189(8) -0.00764(8)
S1 0.0390(9) 0.0546(10) 0.0457(10) -0.0170(7) 0.0114(7) -0.0297(8)
S11 0.0393(11) 0.0612(12) 0.137(2) -0.0460(13) -0.0361(12) 0.0034(9)
O1 0.0245(19) 0.0195(17) 0.029(2) -0.0055(14) -0.0036(15) -0.0087(15)
O2 0.033(2) 0.032(2) 0.026(2) -0.0039(15) -0.0046(16) -0.0189(17)
O3 0.0180(18) 0.0142(16) 0.035(2) -0.0027(14) -0.0045(15) -0.0027(14)
O4 0.0235(19) 0.0230(18) 0.030(2) -0.0034(14) 0.0057(15) -0.0133(15)
O5 0.031(2) 0.026(2) 0.051(3) -0.0030(18) -0.0062(19) -0.0010(17)
O6 0.043(3) 0.030(2) 0.053(3) 0.0116(18) -0.020(2) -0.0181(19)
O7 0.080(4) 0.038(3) 0.088(4) 0.023(3) -0.018(3) 0.014(3)
O11 0.031(2) 0.0202(17) 0.029(2) -0.0049(14) -0.0013(16) -0.0132(15)
O12 0.038(2) 0.0264(19) 0.029(2) -0.0070(16) -0.0046(17) -0.0049(17)
O13 0.027(2) 0.0216(18) 0.037(2) -0.0077(15) 0.0072(17) -0.0127(15)
O14 0.0221(18) 0.0159(16) 0.029(2) -0.0046(14) -0.0024(15) -0.0052(14)
O15 0.035(2) 0.032(2) 0.050(3) -0.0031(18) 0.012(2) -0.0125(18)
O16 0.033(2) 0.0239(19) 0.041(2) -0.0025(16) 0.0105(18) -0.0102(17)
O17 0.068(3) 0.057(3) 0.086(4) 0.000(3) 0.034(3) -0.042(3)
N1 0.047(4) 0.029(3) 0.059(4) 0.006(2) -0.020(3) -0.005(2)
N2 0.031(3) 0.040(3) 0.024(3) 0.0015(19) 0.001(2) -0.024(2)
N3 0.105(6) 0.050(4) 0.042(4) -0.009(3) 0.002(4) -0.025(4)
N5 0.103(6) 0.068(5) 0.074(5) 0.004(4) -0.035(5) -0.031(4)
N8 0.018(2) 0.0135(18) 0.021(2) -0.0047(15) 0.0029(17) -0.0058(16)
N11 0.046(3) 0.034(3) 0.043(3) -0.005(2) 0.011(3) -0.022(2)
N12 0.027(3) 0.022(2) 0.047(3) -0.003(2) -0.003(2) -0.003(2)
N38 0.017(2) 0.0143(19) 0.024(2) -0.0063(16) -0.0014(17) -0.0051(16)
C1 0.018(2) 0.017(2) 0.022(3) -0.0038(18) 0.002(2) -0.0078(19)
C2 0.026(3) 0.021(2) 0.026(3) -0.005(2) -0.001(2) -0.014(2)
C3 0.022(3) 0.023(3) 0.034(3) -0.005(2) -0.003(2) -0.012(2)
C4 0.023(3) 0.016(2) 0.037(3) -0.003(2) 0.001(2) -0.009(2)
C5 0.020(3) 0.016(2) 0.033(3) -0.006(2) -0.002(2) -0.006(2)
C6 0.020(3) 0.021(2) 0.020(3) -0.0046(19) 0.004(2) -0.011(2)
C7 0.020(3) 0.023(2) 0.020(3) -0.0086(19) 0.006(2) -0.009(2)
C9 0.016(2) 0.024(2) 0.024(3) -0.004(2) -0.006(2) -0.006(2)
C10 0.019(2) 0.022(2) 0.019(3) -0.0052(19) -0.003(2) -0.009(2)
C11 0.021(3) 0.022(2) 0.026(3) -0.005(2) -0.003(2) -0.011(2)
C12 0.019(3) 0.026(3) 0.030(3) -0.003(2) -0.002(2) -0.012(2)
C13 0.022(3) 0.027(3) 0.026(3) -0.008(2) 0.001(2) -0.009(2)
C14 0.021(3) 0.022(2) 0.025(3) -0.005(2) -0.001(2) -0.007(2)
C15 0.021(3) 0.023(2) 0.022(3) -0.002(2) -0.006(2) -0.011(2)
C16 0.027(3) 0.020(2) 0.026(3) 0.000(2) 0.000(2) -0.011(2)
C17 0.027(3) 0.029(3) 0.022(3) -0.001(2) -0.003(2) -0.010(2)
C18 0.031(3) 0.037(3) 0.021(3) -0.005(2) -0.002(2) -0.016(2)
C19 0.032(3) 0.033(3) 0.027(3) -0.005(2) -0.006(2) -0.017(2)
C20 0.036(3) 0.035(3) 0.023(3) -0.005(2) -0.001(2) -0.018(3)
C21 0.033(3) 0.035(3) 0.022(3) -0.003(2) -0.004(2) -0.018(2)
C22 0.022(3) 0.029(3) 0.027(3) 0.002(2) -0.002(2) -0.007(2)
C23 0.027(3) 0.017(2) 0.028(3) -0.001(2) -0.004(2) -0.009(2)
C24 0.040(3) 0.028(3) 0.026(3) 0.001(2) -0.006(3) -0.021(2)
C25 0.038(4) 0.028(3) 0.049(4) -0.019(3) -0.007(3) -0.010(3)
C31 0.017(2) 0.019(2) 0.027(3) -0.002(2) -0.004(2) -0.006(2)
C32 0.024(3) 0.017(2) 0.030(3) -0.002(2) -0.002(2) -0.012(2)
C33 0.021(3) 0.014(2) 0.024(3) -0.0053(18) -0.001(2) -0.0047(19)
C34 0.016(2) 0.022(2) 0.023(3) -0.0014(19) -0.004(2) -0.007(2)
C35 0.020(3) 0.020(2) 0.025(3) -0.0059(19) -0.003(2) -0.011(2)
C36 0.019(2) 0.021(2) 0.023(3) -0.0038(19) -0.001(2) -0.006(2)
C37 0.016(2) 0.023(2) 0.023(3) -0.0061(19) -0.001(2) -0.010(2)
C39 0.020(2) 0.019(2) 0.018(3) -0.0069(18) 0.001(2) -0.006(2)
C40 0.017(2) 0.021(2) 0.020(3) -0.0040(19) 0.001(2) -0.009(2)
C41 0.021(3) 0.020(2) 0.020(3) -0.0064(19) 0.000(2) -0.005(2)
C42 0.019(3) 0.025(3) 0.018(3) -0.0037(19) 0.001(2) -0.005(2)
C43 0.018(3) 0.031(3) 0.025(3) -0.001(2) -0.004(2) -0.010(2)
C44 0.030(3) 0.025(3) 0.019(3) 0.000(2) -0.003(2) -0.012(2)
C45 0.020(2) 0.020(2) 0.018(3) 0.0008(19) -0.001(2) -0.007(2)
C46 0.035(3) 0.018(3) 0.052(4) -0.004(2) -0.009(3) -0.013(2)
C47 0.025(3) 0.020(3) 0.050(4) 0.000(2) -0.010(3) -0.006(2)
C48 0.032(3) 0.029(3) 0.075(5) -0.019(3) -0.002(3) -0.005(3)
C49 0.026(3) 0.025(3) 0.076(5) -0.008(3) -0.019(3) -0.005(2)
C50 0.039(4) 0.022(3) 0.081(5) 0.018(3) -0.011(3) -0.003(3)
C51 0.027(3) 0.038(3) 0.038(4) -0.010(2) 0.008(3) -0.020(3)
C52 0.066(5) 0.060(4) 0.068(5) -0.028(4) 0.024(4) -0.052(4)
C53 0.035(3) 0.053(4) 0.036(4) 0.001(3) 0.003(3) -0.029(3)
C54 0.026(3) 0.067(4) 0.048(4) 0.002(3) -0.002(3) -0.026(3)
C55 0.036(3) 0.028(3) 0.047(4) -0.014(2) 0.011(3) -0.016(3)
C56 0.040(3) 0.026(3) 0.042(4) -0.013(2) 0.012(3) -0.018(3)
C57 0.021(3) 0.025(3) 0.027(3) -0.006(2) 0.001(2) -0.012(2)
C58 0.019(3) 0.032(3) 0.036(3) -0.007(2) 0.000(2) -0.014(2)
C59 0.031(3) 0.030(3) 0.030(3) 0.000(2) 0.000(2) -0.018(2)
C60 0.036(3) 0.034(3) 0.038(4) -0.013(2) 0.013(3) -0.019(3)
C61 0.017(3) 0.032(3) 0.034(3) -0.011(2) -0.004(2) 0.001(2)
C62 0.026(3) 0.065(4) 0.038(4) -0.030(3) 0.000(3) -0.006(3)
C63 0.026(3) 0.047(4) 0.053(4) -0.023(3) -0.007(3) 0.002(3)
C64 0.044(4) 0.032(3) 0.061(5) -0.006(3) -0.003(3) -0.003(3)
C65 0.025(3) 0.029(3) 0.046(4) -0.010(2) -0.012(3) -0.010(2)
C66 0.144(11) 0.126(9) 0.201(13) -0.016(9) -0.064(9) -0.076(8)
C67 0.104(6) 0.082(5) 0.066(5) -0.005(4) 0.036(5) -0.015(5)
C68 0.190(12) 0.119(9) 0.072(7) -0.034(6) 0.044(8) -0.017(8)
C69 0.154(8) 0.087(6) 0.066(6) -0.008(5) 0.001(6) -0.037(5)
C70 0.105(7) 0.080(6) 0.055(6) -0.012(4) 0.006(5) -0.046(6)
C71 0.085(7) 0.105(7) 0.079(7) -0.015(5) 0.008(5) -0.054(6)
N4A 0.069(8) 0.041(6) 0.030(6) -0.005(5) -0.003(6) -0.015(6)
C72A 0.098(14) 0.075(12) 0.057(12) -0.012(10) 0.016(11) 0.028(10)
C74A 0.114(15) 0.098(13) 0.048(10) -0.037(9) 0.021(9) -0.072(12)
C75A 0.130(11) 0.071(7) 0.037(6) 0.001(5) -0.015(6) -0.070(8)
C76A 0.084(14) 0.086(13) 0.056(11) -0.023(9) 0.001(10) -0.049(11)
C77A 0.13(3) 0.11(2) 0.13(3) -0.07(2) 0.02(2) -0.08(2)
N4B 0.044(7) 0.030(5) 0.043(7) 0.000(4) -0.014(5) -0.001(5)
C72B 0.041(8) 0.024(6) 0.042(9) -0.009(6) -0.005(7) -0.007(6)
C73B 0.132(16) 0.080(11) 0.038(9) -0.038(8) 0.043(9) -0.090(12)
C74B 0.064(9) 0.058(9) 0.060(9) -0.018(7) -0.010(8) -0.008(7)
C75B 0.057(10) 0.091(12) 0.061(11) -0.040(9) -0.007(8) -0.015(9)
C76B 0.077(13) 0.050(9) 0.054(11) 0.021(8) -0.036(11) -0.041(10)
C77B 0.086(14) 0.068(11) 0.058(12) 0.015(9) -0.055(11) -0.025(10)
C78 0.072(6) 0.074(6) 0.076(6) -0.006(5) -0.019(5) -0.033(5)
C79 0.075(6) 0.102(7) 0.081(7) 0.024(5) -0.040(5) -0.024(5)

loop_
_atom_type_symbol
_atom_type_description
_atom_type_scat_dispersion_real
_atom_type_scat_dispersion_imag
_atom_type_scat_source
C C 0.0033 0.0016 'International Tables Vol C Tables 4.2.6.8 and 6.1.1.4'
H H 0 0 'International Tables Vol C Tables 4.2.6.8 and 6.1.1.4'
N N 0.0061 0.0033 'International Tables Vol C Tables 4.2.6.8 and 6.1.1.4'
O O 0.0106 0.006 'International Tables Vol C Tables 4.2.6.8 and 6.1.1.4'
U U -9.6767 9.6646 'International Tables Vol C Tables 4.2.6.8 and 6.1.1.4'
S S 0.1246 0.1234 'International Tables Vol C Tables 4.2.6.8 and 6.1.1.4'

loop_
_geom_angle_atom_site_label_1
_geom_angle_atom_site_label_2
_geom_angle_atom_site_label_3
_geom_angle
O1 U1 O2 174.76(15)
O1 U1 O3 92.16(14)
O2 U1 O3 91.74(15)
O1 U1 O4 94.07(15)
O2 U1 O4 89.87(15)
O3 U1 O4 83.16(12)
O1 U1 N2 89.58(16)
O2 U1 N2 87.67(16)
O3 U1 N2 79.63(13)
O4 U1 N2 162.53(13)
O1 U1 O5 87.55(14)
O2 U1 O5 89.92(15)
O3 U1 O5 160.76(13)
O4 U1 O5 77.67(13)
N2 U1 O5 119.59(14)
O1 U1 O6 86.05(14)
O2 U1 O6 88.80(15)
O3 U1 O6 149.03(13)
O4 U1 O6 127.80(13)
N2 U1 O6 69.45(14)
O5 U1 O6 50.15(14)
O1 U1 N1 86.48(15)
O2 U1 N1 89.28(16)
O3 U1 N1 174.03(15)
O4 U1 N1 102.72(15)
N2 U1 N1 94.54(16)
O5 U1 N1 25.06(14)
O6 U1 N1 25.09(14)
O12 U2 O11 174.00(16)
O12 U2 O13 92.41(16)
O11 U2 O13 92.93(15)
O12 U2 O14 90.03(14)
O11 U2 O14 93.23(14)
O13 U2 O14 84.28(12)
O12 U2 N12 87.68(16)
O11 U2 N12 90.47(16)
O13 U2 N12 80.63(14)
O14 U2 N12 164.63(14)
O12 U2 O16 87.70(15)
O11 U2 O16 86.31(14)
O13 U2 O16 148.78(12)
O14 U2 O16 126.93(12)
N12 U2 O16 68.18(14)
O12 U2 O15 86.81(17)
O11 U2 O15 89.00(15)
O13 U2 O15 161.52(12)
O14 U2 O15 77.25(12)
N12 U2 O15 117.76(14)
O16 U2 O15 49.68(12)
C1 O3 U1 167.8(3)
C15 O4 U1 167.8(3)
N1 O5 U1 97.3(3)
N1 O6 U1 96.8(3)
C31 O13 U2 172.4(3)
C45 O14 U2 150.0(3)
N11 O15 U2 97.7(3)
N11 O16 U2 97.7(3)
O7 N1 O5 122.1(6)
O7 N1 O6 122.1(6)
O5 N1 O6 115.8(4)
O7 N1 U1 179.1(5)
O5 N1 U1 57.6(3)
O6 N1 U1 58.1(2)
C24 N2 U1 161.4(4)
C66 N3 C68 109.2(9)
C66 N3 C70 109.2(8)
C68 N3 C70 104.2(8)
C66 N3 H3N 108(6)
C68 N3 H3N 103(5)
C70 N3 H3N 123(5)
C16 N8 C9 112.0(4)
C16 N8 C7 112.4(4)
C9 N8 C7 111.0(4)
C16 N8 H8 107
C9 N8 H8 107
C7 N8 H8 107
O17 N11 O15 122.8(5)
O17 N11 O16 122.3(5)
O15 N11 O16 114.9(4)
C25 N12 U2 159.7(5)
C39 N38 C37 110.8(4)
C39 N38 C23 113.3(3)
C37 N38 C23 110.6(4)
C39 N38 H38 107.3
C37 N38 H38 107.3
C23 N38 H38 107.3
O3 C1 C2 121.5(4)
O3 C1 C6 118.4(4)
C2 C1 C6 120.1(4)
C3 C2 C1 118.8(4)
C3 C2 C46 120.6(5)
C1 C2 C46 120.6(4)
C2 C3 C4 122.2(5)
C2 C3 H3 118.9
C4 C3 H3 118.9
C5 C4 C3 117.8(4)
C5 C4 C47 119.8(4)
C3 C4 C47 122.4(5)
C4 C5 C6 121.7(5)
C4 C5 H5 119.1
C6 C5 H5 119.1
C5 C6 C1 119.4(5)
C5 C6 C7 123.0(4)
C1 C6 C7 117.6(4)
C6 C7 N8 111.5(4)
C6 C7 H7A 109.3
N8 C7 H7A 109.3
C6 C7 H7B 109.3
N8 C7 H7B 109.3
H7A C7 H7B 108
C10 C9 N8 110.6(4)
C10 C9 H9A 109.5
N8 C9 H9A 109.5
C10 C9 H9B 109.5
N8 C9 H9B 109.5
H9A C9 H9B 108.1
C11 C10 C15 120.6(4)
C11 C10 C9 121.5(4)
C15 C10 C9 117.9(4)
C12 C11 C10 121.6(5)
C12 C11 H11 119.2
C10 C11 H11 119.2
C11 C12 C13 116.7(5)
C11 C12 C51 123.8(5)
C13 C12 C51 119.5(4)
C14 C13 C12 123.5(5)
C14 C13 H13 118.2
C12 C13 H13 118.2
C13 C14 C15 118.5(5)
C13 C14 C55 122.1(5)
C15 C14 C55 119.4(5)
O4 C15 C10 119.9(4)
O4 C15 C14 121.0(4)
C10 C15 C14 119.1(5)
N8 C16 C17 113.0(4)
N8 C16 H16A 109
C17 C16 H16A 109
N8 C16 H16B 109
C17 C16 H16B 109
H16A C16 H16B 107.8
C18 C17 C16 114.4(4)
C18 C17 H17A 108.7
C16 C17 H17A 108.7
C18 C17 H17B 108.7
C16 C17 H17B 108.7
H17A C17 H17B 107.6
C17 C18 C19 114.8(4)
C17 C18 H18A 108.6
C19 C18 H18A 108.6
C17 C18 H18B 108.6
C19 C18 H18B 108.6
H18A C18 H18B 107.5
C20 C19 C18 111.5(4)
C20 C19 H19A 109.3
C18 C19 H19A 109.3
C20 C19 H19B 109.3
C18 C19 H19B 109.3
H19A C19 H19B 108
C21 C20 C19 113.0(5)
C21 C20 H20A 109
C19 C20 H20A 109
C21 C20 H20B 109
C19 C20 H20B 109
H20A C20 H20B 107.8
C20 C21 C22 113.7(5)
C20 C21 H21A 108.8
C22 C21 H21A 108.8
C20 C21 H21B 108.8
C22 C21 H21B 108.8
H21A C21 H21B 107.7
C23 C22 C21 114.7(4)
C23 C22 H22A 108.6
C21 C22 H22A 108.6
C23 C22 H22B 108.6
C21 C22 H22B 108.6
H22A C22 H22B 107.6
C22 C23 N38 114.4(4)
C22 C23 H23A 108.7
N38 C23 H23A 108.7
C22 C23 H23B 108.7
N38 C23 H23B 108.7
H23A C23 H23B 107.6
N2 C24 S1 177.8(5)
N12 C25 S11 177.0(6)
O13 C31 C32 121.9(4)
O13 C31 C36 118.8(4)
C32 C31 C36 119.2(4)
C31 C32 C33 118.1(4)
C31 C32 C56 120.0(4)
C33 C32 C56 121.9(4)
C34 C33 C32 123.3(4)
C34 C33 H33 118.3
C32 C33 H33 118.3
C33 C34 C35 117.6(4)
C33 C34 C57 123.2(4)
C35 C34 C57 119.2(4)
C36 C35 C34 121.2(4)
C36 C35 H35 119.4
C34 C35 H35 119.4
C35 C36 C31 120.6(4)
C35 C36 C37 122.5(4)
C31 C36 C37 116.9(4)
C36 C37 N38 111.4(4)
C36 C37 H37A 109.3
N38 C37 H37A 109.3
C36 C37 H37B 109.3
N38 C37 H37B 109.3
H37A C37 H37B 108
C40 C39 N38 113.3(4)
C40 C39 H39A 108.9
N38 C39 H39A 108.9
C40 C39 H39B 108.9
N38 C39 H39B 108.9
H39A C39 H39B 107.7
C41 C40 C45 119.6(5)
C41 C40 C39 120.6(4)
C45 C40 C39 119.8(4)
C42 C41 C40 122.1(5)
C42 C41 H41 119
C40 C41 H41 119
C43 C42 C41 117.0(4)
C43 C42 C61 123.6(5)
C41 C42 C61 119.4(5)
C42 C43 C44 123.0(5)
C42 C43 H43 118.5
C44 C43 H43 118.5
C43 C44 C45 118.9(5)
C43 C44 C65 121.2(5)
C45 C44 C65 119.9(5)
O14 C45 C44 121.1(5)
O14 C45 C40 119.5(4)
C44 C45 C40 119.4(4)
C2 C46 H46A 109.5
C2 C46 H46B 109.5
H46A C46 H46B 109.5
C2 C46 H46C 109.5
H46A C46 H46C 109.5
H46B C46 H46C 109.5
C4 C47 C48 109.3(5)
C4 C47 C50 108.8(5)
C48 C47 C50 109.8(5)
C4 C47 C49 112.3(4)
C48 C47 C49 107.9(5)
C50 C47 C49 108.7(5)
C47 C48 H48A 109.5
C47 C48 H48B 109.5
H48A C48 H48B 109.5
C47 C48 H48C 109.5
H48A C48 H48C 109.5
H48B C48 H48C 109.5
C47 C49 H49A 109.5
C47 C49 H49B 109.5
H49A C49 H49B 109.5
C47 C49 H49C 109.5
H49A C49 H49C 109.5
H49B C49 H49C 109.5
C47 C50 H50A 109.5
C47 C50 H50B 109.5
H50A C50 H50B 109.5
C47 C50 H50C 109.5
H50A C50 H50C 109.5
H50B C50 H50C 109.5
C12 C51 C52 111.8(5)
C12 C51 C53 109.8(5)
C52 C51 C53 108.6(5)
C12 C51 C54 109.0(4)
C52 C51 C54 108.8(5)
C53 C51 C54 108.8(5)
C51 C52 H52A 109.5
C51 C52 H52B 109.5
H52A C52 H52B 109.5
C51 C52 H52C 109.5
H52A C52 H52C 109.5
H52B C52 H52C 109.5
C51 C53 H53A 109.5
C51 C53 H53B 109.5
H53A C53 H53B 109.5
C51 C53 H53C 109.5
H53A C53 H53C 109.5
H53B C53 H53C 109.5
C51 C54 H54A 109.5
C51 C54 H54B 109.5
H54A C54 H54B 109.5
C51 C54 H54C 109.5
H54A C54 H54C 109.5
H54B C54 H54C 109.5
C14 C55 H55A 109.5
C14 C55 H55B 109.5
H55A C55 H55B 109.5
C14 C55 H55C 109.5
H55A C55 H55C 109.5
H55B C55 H55C 109.5
C32 C56 H56A 109.5
C32 C56 H56B 109.5
H56A C56 H56B 109.5
C32 C56 H56C 109.5
H56A C56 H56C 109.5
H56B C56 H56C 109.5
C60 C57 C34 111.9(4)
C60 C57 C59 108.8(4)
C34 C57 C59 110.0(4)
C60 C57 C58 108.6(4)
C34 C57 C58 108.6(4)
C59 C57 C58 108.9(4)
C57 C58 H58A 109.5
C57 C58 H58B 109.5
H58A C58 H58B 109.5
C57 C58 H58C 109.5
H58A C58 H58C 109.5
H58B C58 H58C 109.5
C57 C59 H59A 109.5
C57 C59 H59B 109.5
H59A C59 H59B 109.5
C57 C59 H59C 109.5
H59A C59 H59C 109.5
H59B C59 H59C 109.5
C57 C60 H60A 109.5
C57 C60 H60B 109.5
H60A C60 H60B 109.5
C57 C60 H60C 109.5
H60A C60 H60C 109.5
H60B C60 H60C 109.5
C63 C61 C64 108.8(5)
C63 C61 C62 108.0(5)
C64 C61 C62 109.9(5)
C63 C61 C42 112.0(5)
C64 C61 C42 108.5(4)
C62 C61 C42 109.6(4)
C61 C62 H62A 109.5
C61 C62 H62B 109.5
H62A C62 H62B 109.5
C61 C62 H62C 109.5
H62A C62 H62C 109.5
H62B C62 H62C 109.5
C61 C63 H63A 109.5
C61 C63 H63B 109.5
H63A C63 H63B 109.5
C61 C63 H63C 109.5
H63A C63 H63C 109.5
H63B C63 H63C 109.5
C61 C64 H64A 109.5
C61 C64 H64B 109.5
H64A C64 H64B 109.5
C61 C64 H64C 109.5
H64A C64 H64C 109.5
H64B C64 H64C 109.5
C44 C65 H65A 109.5
C44 C65 H65B 109.5
H65A C65 H65B 109.5
C44 C65 H65C 109.5
H65A C65 H65C 109.5
H65B C65 H65C 109.5
N3 C66 C67 114.5(11)
N3 C66 H66A 108.6
C67 C66 H66A 108.6
N3 C66 H66B 108.6
C67 C66 H66B 108.6
H66A C66 H66B 107.6
C69 C68 N3 114.4(12)
C69 C68 H68A 108.7
N3 C68 H68A 108.7
C69 C68 H68B 108.7
N3 C68 H68B 108.7
H68A C68 H68B 107.6
C71 C70 N3 113.8(7)
C71 C70 H70A 108.8
N3 C70 H70A 108.8
C71 C70 H70B 108.8
N3 C70 H70B 108.8
H70A C70 H70B 107.7
C70 C71 H71A 109.5
C70 C71 H71B 109.5
H71A C71 H71B 109.5
C70 C71 H71C 109.5
H71A C71 H71C 109.5
H71B C71 H71C 109.5
C74A N4A C76A 112.8(12)
C74A N4A C72A 104.8(15)
C76A N4A C72A 120.3(15)
C74A N4A H4A 106
C76A N4A H4A 106
C72A N4A H4A 106
N4A C72A C73A 106.0(12)
N4A C72A H72C 110.5
C73A C72A H72C 110.5
N4A C72A H72D 110.5
C73A C72A H72D 110.5
H72C C72A H72D 108.7
N4A C74A C75A 109.6(11)
N4A C74A H74C 109.7
C75A C74A H74C 109.7
N4A C74A H74D 109.7
C75A C74A H74D 109.7
H74C C74A H74D 108.2
C77A C76A N4A 110(2)
C77A C76A H76C 109.6
N4A C76A H76C 109.6
C77A C76A H76D 109.6
N4A C76A H76D 109.6
H76C C76A H76D 108.1
C76B N4B C72B 112.2(11)
C76B N4B C74B 115.5(12)
C72B N4B C74B 113.2(11)
C76B N4B H4B 104.9
C72B N4B H4B 104.9
C74B N4B H4B 104.9
N4B C72B C73B 116.8(11)
N4B C72B H72A 108.1
C73B C72B H72A 108.1
N4B C72B H72B 108.1
C73B C72B H72B 108.1
H72A C72B H72B 107.3
C72B C73B H73A 109.5
C72B C73B H73B 109.5
H73A C73B H73B 109.5
C72B C73B H73C 109.5
H73A C73B H73C 109.5
H73B C73B H73C 109.5
N4B C74B C75B 117.5(12)
N4B C74B H74A 107.9
C75B C74B H74A 107.9
N4B C74B H74B 107.9
C75B C74B H74B 107.9
H74A C74B H74B 107.2
C74B C75B H75A 109.5
C74B C75B H75B 109.5
H75A C75B H75B 109.5
C74B C75B H75C 109.5
H75A C75B H75C 109.5
H75B C75B H75C 109.5
N4B C76B C77B 114.7(16)
N4B C76B H76A 108.6
C77B C76B H76A 108.6
N4B C76B H76B 108.6
C77B C76B H76B 108.6
H76A C76B H76B 107.6
C76B C77B H77A 109.5
C76B C77B H77B 109.5
H77A C77B H77B 109.5
C76B C77B H77C 109.5
H77A C77B H77C 109.5
H77B C77B H77C 109.5
N5 C78 C79 178.4(10)
C78 C79 H79A 109.5
C78 C79 H79B 109.5
H79A C79 H79B 109.5
C78 C79 H79C 109.5
H79A C79 H79C 109.5
H79B C79 H79C 109.5

loop_
_geom_bond_atom_site_label_1
_geom_bond_atom_site_label_2
_geom_bond_distance
U1 O1 1.777(4)
U1 O2 1.791(4)
U1 O3 2.195(3)
U1 O4 2.213(3)
U1 N2 2.480(4)
U1 O5 2.542(4)
U1 O6 2.552(3)
U1 N1 2.985(5)
U2 O12 1.780(4)
U2 O11 1.781(4)
U2 O13 2.196(3)
U2 O14 2.223(3)
U2 N12 2.469(4)
U2 O16 2.563(3)
U2 O15 2.568(4)
S1 C24 1.639(6)
S11 C25 1.621(6)
O3 C1 1.333(5)
O4 C15 1.336(6)
O5 N1 1.275(6)
O6 N1 1.275(7)
O7 N1 1.214(6)
O13 C31 1.333(6)
O14 C45 1.350(5)
O15 N11 1.275(6)
O16 N11 1.283(6)
O17 N11 1.209(6)
N2 C24 1.153(7)
N3 C66 1.468(13)
N3 C68 1.530(13)
N3 C70 1.545(10)
N3 H3N 0.91(2)
N5 C78 1.150(10)
N8 C16 1.513(6)
N8 C9 1.518(6)
N8 C7 1.519(6)
N8 H8 0.93
N12 C25 1.151(7)
N38 C39 1.509(6)
N38 C37 1.517(6)
N38 C23 1.523(6)
N38 H38 0.93
C1 C2 1.396(7)
C1 C6 1.414(7)
C2 C3 1.395(7)
C2 C46 1.508(7)
C3 C4 1.415(7)
C3 H3 0.95
C4 C5 1.381(7)
C4 C47 1.534(7)
C5 C6 1.402(6)
C5 H5 0.95
C6 C7 1.486(7)
C7 H7A 0.99
C7 H7B 0.99
C9 C10 1.502(7)
C9 H9A 0.99
C9 H9B 0.99
C10 C11 1.392(7)
C10 C15 1.400(7)
C11 C12 1.386(7)
C11 H11 0.95
C12 C13 1.407(7)
C12 C51 1.528(7)
C13 C14 1.381(7)
C13 H13 0.95
C14 C15 1.410(7)
C14 C55 1.505(7)
C16 C17 1.526(7)
C16 H16A 0.99
C16 H16B 0.99
C17 C18 1.512(7)
C17 H17A 0.99
C17 H17B 0.99
C18 C19 1.536(7)
C18 H18A 0.99
C18 H18B 0.99
C19 C20 1.533(7)
C19 H19A 0.99
C19 H19B 0.99
C20 C21 1.518(7)
C20 H20A 0.99
C20 H20B 0.99
C21 C22 1.526(7)
C21 H21A 0.99
C21 H21B 0.99
C22 C23 1.519(7)
C22 H22A 0.99
C22 H22B 0.99
C23 H23A 0.99
C23 H23B 0.99
C31 C32 1.405(7)
C31 C36 1.407(7)
C32 C33 1.406(7)
C32 C56 1.500(7)
C33 C34 1.381(7)
C33 H33 0.95
C34 C35 1.396(7)
C34 C57 1.535(7)
C35 C36 1.389(7)
C35 H35 0.95
C36 C37 1.502(6)
C37 H37A 0.99
C37 H37B 0.99
C39 C40 1.488(7)
C39 H39A 0.99
C39 H39B 0.99
C40 C41 1.394(6)
C40 C45 1.404(7)
C41 C42 1.392(7)
C41 H41 0.95
C42 C43 1.386(7)
C42 C61 1.538(7)
C43 C44 1.396(7)
C43 H43 0.95
C44 C45 1.397(7)
C44 C65 1.509(7)
C46 H46A 0.98
C46 H46B 0.98
C46 H46C 0.98
C47 C48 1.536(9)
C47 C50 1.543(8)
C47 C49 1.549(8)
C48 H48A 0.98
C48 H48B 0.98
C48 H48C 0.98
C49 H49A 0.98
C49 H49B 0.98
C49 H49C 0.98
C50 H50A 0.98
C50 H50B 0.98
C50 H50C 0.98
C51 C52 1.528(8)
C51 C53 1.529(8)
C51 C54 1.549(8)
C52 H52A 0.98
C52 H52B 0.98
C52 H52C 0.98
C53 H53A 0.98
C53 H53B 0.98
C53 H53C 0.98
C54 H54A 0.98
C54 H54B 0.98
C54 H54C 0.98
C55 H55A 0.98
C55 H55B 0.98
C55 H55C 0.98
C56 H56A 0.98
C56 H56B 0.98
C56 H56C 0.98
C57 C60 1.528(7)
C57 C59 1.539(7)
C57 C58 1.548(7)
C58 H58A 0.98
C58 H58B 0.98
C58 H58C 0.98
C59 H59A 0.98
C59 H59B 0.98
C59 H59C 0.98
C60 H60A 0.98
C60 H60B 0.98
C60 H60C 0.98
C61 C63 1.522(8)
C61 C64 1.527(8)
C61 C62 1.532(8)
C62 H62A 0.98
C62 H62B 0.98
C62 H62C 0.98
C63 H63A 0.98
C63 H63B 0.98
C63 H63C 0.98
C64 H64A 0.98
C64 H64B 0.98
C64 H64C 0.98
C65 H65A 0.98
C65 H65B 0.98
C65 H65C 0.98
C66 C67 1.494(15)
C66 H66A 0.99
C66 H66B 0.99
C67 H67A 0.98
C67 H67B 0.98
C67 H67C 0.98
C68 C69 1.472(14)
C68 H68A 0.99
C68 H68B 0.99
C69 H69A 0.98
C69 H69B 0.98
C69 H69C 0.98
C70 C71 1.451(12)
C70 H70A 0.99
C70 H70B 0.99
C71 H71A 0.98
C71 H71B 0.98
C71 H71C 0.98
N4A C74A 1.496(18)
N4A C76A 1.50(2)
N4A C72A 1.515(9)
N4A H4A 0.93
C72A C73A 1.523(10)
C72A H72C 0.99
C72A H72D 0.99
C73A H73D 0.98
C73A H73E 0.98
C73A H73F 0.98
C74A C75A 1.537(18)
C74A H74C 0.99
C74A H74D 0.99
C75A H75D 0.98
C75A H75E 0.98
C75A H75F 0.98
C76A C77A 1.47(3)
C76A H76C 0.99
C76A H76D 0.99
C77A H77D 0.98
C77A H77E 0.98
C77A H77F 0.98
N4B C76B 1.50(2)
N4B C72B 1.535(9)
N4B C74B 1.537(9)
N4B H4B 0.93
C72B C73B 1.55(2)
C72B H72A 0.99
C72B H72B 0.99
C73B H73A 0.98
C73B H73B 0.98
C73B H73C 0.98
C74B C75B 1.55(2)
C74B H74A 0.99
C74B H74B 0.99
C75B H75A 0.98
C75B H75B 0.98
C75B H75C 0.98
C76B C77B 1.54(2)
C76B H76A 0.99
C76B H76B 0.99
C77B H77A 0.98
C77B H77B 0.98
C77B H77C 0.98
C78 C79 1.468(11)
C79 H79A 0.98
C79 H79B 0.98
C79 H79C 0.98

loop_
_geom_hbond_atom_site_label_D
_geom_hbond_atom_site_label_H
_geom_hbond_atom_site_label_A
_geom_hbond_distance_DH
_geom_hbond_distance_HA
_geom_hbond_distance_DA
_geom_hbond_angle_DHA
N3 H3N N5 0.91(2) 2.04(2) 2.948(9) 173(8)
N8 H8 O3 0.93 2.22 2.880(5) 127.2
N8 H8 O4 0.93 2.26 2.923(5) 127.4
N38 H38 O13 0.93 2.24 2.873(5) 124.7
N38 H38 O14 0.93 2.28 2.943(5) 127.9
N4B H4B O16 0.93 1.99 2.905(10) 167.9
N4A H4A O2 0.93 2 2.930(11) 174.1
